data_1561372
loop_
_publ_author_name
'Grebenkemper, Jason H.'
'Klemenz, Sebastian'
'Albert, Barbara'
'Bux, Sabah K.'
'Kauzlarich, Susan M.'

_publ_section_title
;
 Effects of Sc and Y substitution on the structure and thermoelectric
 properties of Yb14MnSb11
;
_journal_name_full 'Journal of Solid State Chemistry'
_journal_page_first 55
_journal_page_last 61
_journal_paper_doi 10.1016/j.jssc.2016.03.015
_journal_volume 242
_journal_year 2016
_chemical_formula_sum 'Mn Sb11 Y0.53 Yb13.47'
_chemical_formula_weight 3772.69
_space_group_crystal_system tetragonal
_space_group_IT_number 142
_space_group_name_Hall '-I 4bd 2c'
_space_group_name_H-M_alt 'I 41/a c d :2'
_atom_sites_solution_hydrogens .
_audit_creation_method SHELXL-2014
_cell_angle_alpha 90
_cell_angle_beta 90
_cell_angle_gamma 90
_cell_formula_units_Z 8
_cell_length_a 16.5903(8)
_cell_length_b 16.5903(8)
_cell_length_c 21.9416(10)
_cell_measurement_reflns_used 1739
_cell_measurement_temperature 90(2)
_cell_measurement_theta_max 27.478
_cell_measurement_theta_min 2.455
_cell_volume 6039.2(5)
_computing_structure_refinement 'SHELXL-2014 (Sheldrick, 2014)'
_diffrn_ambient_temperature 90(2)
_diffrn_measured_fraction_theta_full 1.000
_diffrn_measured_fraction_theta_max 1.000
_diffrn_measurement_device_type 'Bruker APEX II'
_diffrn_measurement_method CCD
_diffrn_radiation_type MoK\a
_diffrn_radiation_wavelength 0.71073
_diffrn_reflns_av_R_equivalents 0.0430
_diffrn_reflns_av_unetI/netI 0.0137
_diffrn_reflns_Laue_measured_fraction_full 1.000
_diffrn_reflns_Laue_measured_fraction_max 1.000
_diffrn_reflns_limit_h_max 21
_diffrn_reflns_limit_h_min -21
_diffrn_reflns_limit_k_max 21
_diffrn_reflns_limit_k_min -21
_diffrn_reflns_limit_l_max 28
_diffrn_reflns_limit_l_min -28
_diffrn_reflns_number 36698
_diffrn_reflns_point_group_measured_fraction_full 1.000
_diffrn_reflns_point_group_measured_fraction_max 1.000
_diffrn_reflns_theta_full 25.242
_diffrn_reflns_theta_max 27.478
_diffrn_reflns_theta_min 2.455
_exptl_absorpt_coefficient_mu 52.276
_exptl_absorpt_correction_T_max 0.08495
_exptl_absorpt_correction_T_min 0.02278
_exptl_absorpt_correction_type multi-scan
_exptl_absorpt_process_details SADABS
_exptl_crystal_colour silver
_exptl_crystal_density_diffrn 8.299
_exptl_crystal_description block
_exptl_crystal_F_000 12398
_exptl_crystal_size_max 0.163
_exptl_crystal_size_mid 0.137
_exptl_crystal_size_min 0.103
_refine_diff_density_max 1.290
_refine_diff_density_min -1.235
_refine_diff_density_rms 0.286
_refine_ls_extinction_coef 0.0000448(15)
_refine_ls_extinction_expression Fc^*^=kFc[1+0.001xFc^2^\l^3^/sin(2\q)]^-1/4^
_refine_ls_extinction_method SHELXL
_refine_ls_goodness_of_fit_ref 1.425
_refine_ls_hydrogen_treatment undef
_refine_ls_matrix_type full
_refine_ls_number_parameters 66
_refine_ls_number_reflns 1739
_refine_ls_number_restraints 0
_refine_ls_restrained_S_all 1.425
_refine_ls_R_factor_all 0.0202
_refine_ls_R_factor_gt 0.0197
_refine_ls_shift/su_max 0.001
_refine_ls_shift/su_mean 0.000
_refine_ls_structure_factor_coef Fsqd
_refine_ls_weighting_details 'w=1/[\s^2^(Fo^2^)+(0.0081P)^2^+169.2252P] where P=(Fo^2^+2Fc^2^)/3'
_refine_ls_weighting_scheme calc
_refine_ls_wR_factor_gt 0.0411
_refine_ls_wR_factor_ref 0.0413
_reflns_Friedel_coverage 0.000
_reflns_Friedel_fraction_full .
_reflns_Friedel_fraction_max .
_reflns_number_gt 1718
_reflns_number_total 1739
_reflns_threshold_expression 'I > 2\s(I)'
_cod_data_source_file mmc6.cif
_cod_data_source_block spk014
_cod_original_cell_volume 6039.2(6)
_cod_original_sg_symbol_H-M 'I 41/a c d'
_cod_database_code 1561372
_shelx_space_group_comment
;
The symmetry employed for this shelxl refinement is uniquely defined
by the following loop, which should always be used as a source of
symmetry information in preference to the above space-group names.
They are only intended as comments.
;
_shelx_estimated_absorpt_t_min 0.0205
_shelx_estimated_absorpt_t_max 0.0868
_shelxl_version_number 2014-3

loop_
_space_group_symop_operation_xyz
'x, y, z'
'-x+1/2, -y, z+1/2'
'-y+1/4, x+3/4, z+1/4'
'y+1/4, -x+1/4, z+3/4'
'-x+1/2, y, -z'
'x, -y, -z+1/2'
'y+1/4, x+3/4, -z+3/4'
'-y+1/4, -x+1/4, -z+1/4'
'x+1/2, y+1/2, z+1/2'
'-x+1, -y+1/2, z+1'
'-y+3/4, x+5/4, z+3/4'
'y+3/4, -x+3/4, z+5/4'
'-x+1, y+1/2, -z+1/2'
'x+1/2, -y+1/2, -z+1'
'y+3/4, x+5/4, -z+5/4'
'-y+3/4, -x+3/4, -z+3/4'
'-x, -y, -z'
'x-1/2, y, -z-1/2'
'y-1/4, -x-3/4, -z-1/4'
'-y-1/4, x-1/4, -z-3/4'
'x-1/2, -y, z'
'-x, y, z-1/2'
'-y-1/4, -x-3/4, z-3/4'
'y-1/4, x-1/4, z-1/4'
'-x+1/2, -y+1/2, -z+1/2'
'x, y+1/2, -z'
'y+1/4, -x-1/4, -z+1/4'
'-y+1/4, x+1/4, -z-1/4'
'x, -y+1/2, z+1/2'
'-x+1/2, y+1/2, z'
'-y+1/4, -x-1/4, z-1/4'
'y+1/4, x+1/4, z+1/4'

loop_
_atom_site_label
_atom_site_type_symbol
_atom_site_fract_x
_atom_site_fract_y
_atom_site_fract_z
_atom_site_U_iso_or_equiv
_atom_site_adp_type
_atom_site_occupancy
_atom_site_site_symmetry_order
_atom_site_calc_flag
_atom_site_refinement_flags_posn
_atom_site_refinement_flags_adp
_atom_site_refinement_flags_occupancy
_atom_site_disorder_assembly
_atom_site_disorder_group
Yb1 Yb -0.04222(2) -0.07370(2) 0.82797(2) 0.00639(12) Uani 0.922(5) 1 d . . P . .
Y1 Y -0.04222(2) -0.07370(2) 0.82797(2) 0.00639(12) Uani 0.078(5) 1 d . . P . .
Yb2 Yb -0.02238(2) 0.12401(2) 0.00288(2) 0.00775(12) Uani 0.980(4) 1 d . . P . .
Y2 Y -0.02238(2) 0.12401(2) 0.00288(2) 0.00775(12) Uani 0.020(4) 1 d . . P . .
Yb3 Yb 0.35496(3) 0.0000 0.2500 0.00671(16) Uani 0.967(6) 2 d S T P . .
Y3 Y 0.35496(3) 0.0000 0.2500 0.00671(16) Uani 0.033(6) 2 d S T P . .
Yb4 Yb 0.17942(2) 0.40869(2) 0.84270(2) 0.00800(12) Uani 0.983(5) 1 d . . P . .
Y4 Y 0.17942(2) 0.40869(2) 0.84270(2) 0.00800(12) Uani 0.017(5) 1 d . . P . .
Sb1 Sb 0.13583(3) 0.38583(3) 0.1250 0.00630(15) Uani 1 2 d S T P . .
Sb2 Sb 0.00499(3) 0.10871(3) 0.80998(2) 0.00716(13) Uani 1 1 d . . . . .
Sb3 Sb 0.86955(3) 0.97331(3) 0.95269(2) 0.00738(13) Uani 1 1 d . . . . .
Sb4 Sb 0.0000 0.2500 0.1250 0.0069(2) Uani 1 4 d S T P . .
Mn1 Mn 0.0000 0.2500 0.8750 0.0071(4) Uani 1 4 d S T P . .

loop_
_atom_site_aniso_label
_atom_site_aniso_U_11
_atom_site_aniso_U_22
_atom_site_aniso_U_33
_atom_site_aniso_U_23
_atom_site_aniso_U_13
_atom_site_aniso_U_12
Yb1 0.00658(17) 0.00591(17) 0.00668(17) 0.00014(11) 0.00055(11) -0.00012(11)
Y1 0.00658(17) 0.00591(17) 0.00668(17) 0.00014(11) 0.00055(11) -0.00012(11)
Yb2 0.00705(17) 0.00770(17) 0.00850(18) 0.00070(11) -0.00016(11) 0.00126(11)
Y2 0.00705(17) 0.00770(17) 0.00850(18) 0.00070(11) -0.00016(11) 0.00126(11)
Yb3 0.0066(2) 0.0070(2) 0.0065(2) 0.00042(15) 0.000 0.000
Y3 0.0066(2) 0.0070(2) 0.0065(2) 0.00042(15) 0.000 0.000
Yb4 0.00655(17) 0.01105(18) 0.00639(17) -0.00173(12) -0.00062(11) 0.00071(11)
Y4 0.00655(17) 0.01105(18) 0.00639(17) -0.00173(12) -0.00062(11) 0.00071(11)
Sb1 0.0063(2) 0.0063(2) 0.0064(3) -0.00008(17) 0.00008(17) -0.0002(2)
Sb2 0.0066(2) 0.0067(2) 0.0082(2) -0.00084(17) 0.00114(18) -0.00044(17)
Sb3 0.0091(2) 0.0071(2) 0.0059(2) 0.00007(17) 0.00032(17) 0.00156(17)
Sb4 0.0069(3) 0.0069(3) 0.0070(4) 0.000 0.000 0.0013(3)
Mn1 0.0079(6) 0.0079(6) 0.0055(10) 0.000 0.000 0.000

loop_
_atom_type_symbol
_atom_type_description
_atom_type_scat_dispersion_real
_atom_type_scat_dispersion_imag
_atom_type_scat_source
Mn Mn 0.3368 0.7283 'International Tables Vol C Tables 4.2.6.8 and 6.1.1.4'
Y Y -2.7962 3.5667 'International Tables Vol C Tables 4.2.6.8 and 6.1.1.4'
Sb Sb -0.5866 1.5461 'International Tables Vol C Tables 4.2.6.8 and 6.1.1.4'
Yb Yb -0.3850 5.5486 'International Tables Vol C Tables 4.2.6.8 and 6.1.1.4'

loop_
_geom_angle_atom_site_label_1
_geom_angle_atom_site_label_2
_geom_angle_atom_site_label_3
_geom_angle
_geom_angle_site_symmetry_1
_geom_angle_site_symmetry_3
Sb2 Yb1 Sb3 116.057(16) . 16_556
Sb2 Yb1 Sb4 150.393(14) . 17_556
Sb3 Yb1 Sb4 93.261(12) 16_556 17_556
Sb2 Yb1 Sb2 89.712(15) . 6_556
Sb3 Yb1 Sb2 89.287(15) 16_556 6_556
Sb4 Yb1 Sb2 94.967(12) 17_556 6_556
Sb2 Yb1 Sb3 89.243(15) . 1_445
Sb3 Yb1 Sb3 78.842(17) 16_556 1_445
Sb4 Yb1 Sb3 92.720(12) 17_556 1_445
Sb2 Yb1 Sb3 166.206(17) 6_556 1_445
Sb2 Yb1 Sb1 90.715(16) . 26_546
Sb3 Yb1 Sb1 153.192(18) 16_556 26_546
Sb4 Yb1 Sb1 59.937(12) 17_556 26_546
Sb2 Yb1 Sb1 92.364(12) 6_556 26_546
Sb3 Yb1 Sb1 101.401(13) 1_445 26_546
Sb2 Yb1 Y4 55.535(11) . 10_454
Sb3 Yb1 Y4 66.399(12) 16_556 10_454
Sb4 Yb1 Y4 144.619(11) 17_556 10_454
Sb2 Yb1 Y4 112.504(13) 6_556 10_454
Sb3 Yb1 Y4 56.273(11) 1_445 10_454
Sb1 Yb1 Y4 135.993(14) 26_546 10_454
Sb2 Yb1 Yb4 55.535(11) . 10_454
Sb3 Yb1 Yb4 66.399(12) 16_556 10_454
Sb4 Yb1 Yb4 144.619(11) 17_556 10_454
Sb2 Yb1 Yb4 112.504(13) 6_556 10_454
Sb3 Yb1 Yb4 56.273(11) 1_445 10_454
Sb1 Yb1 Yb4 135.993(14) 26_546 10_454
Y4 Yb1 Yb4 0.000(13) 10_454 10_454
Sb2 Yb1 Y3 54.829(10) . 2
Sb3 Yb1 Y3 139.990(14) 16_556 2
Sb4 Yb1 Y3 105.390(9) 17_556 2
Sb2 Yb1 Y3 54.655(10) 6_556 2
Sb3 Yb1 Y3 133.585(13) 1_445 2
Sb1 Yb1 Y3 56.704(10) 26_546 2
Y4 Yb1 Y3 108.600(10) 10_454 2
Yb4 Yb1 Y3 108.600(10) 10_454 2
Sb2 Yb1 Yb3 54.829(10) . 2
Sb3 Yb1 Yb3 139.990(14) 16_556 2
Sb4 Yb1 Yb3 105.390(9) 17_556 2
Sb2 Yb1 Yb3 54.655(10) 6_556 2
Sb3 Yb1 Yb3 133.585(13) 1_445 2
Sb1 Yb1 Yb3 56.704(10) 26_546 2
Y4 Yb1 Yb3 108.600(10) 10_454 2
Yb4 Yb1 Yb3 108.600(10) 10_454 2
Y3 Yb1 Yb3 0.0 2 2
Sb2 Yb1 Yb1 141.588(13) . 16_446
Sb3 Yb1 Yb1 54.156(11) 16_556 16_446
Sb4 Yb1 Yb1 53.728(6) 17_556 16_446
Sb2 Yb1 Yb1 124.034(16) 6_556 16_446
Sb3 Yb1 Yb1 53.455(11) 1_445 16_446
Sb1 Yb1 Yb1 104.174(12) 26_546 16_446
Y4 Yb1 Yb1 91.529(7) 10_454 16_446
Yb4 Yb1 Yb1 91.529(7) 10_454 16_446
Y3 Yb1 Yb1 158.825(6) 2 16_446
Yb3 Yb1 Yb1 158.825(6) 2 16_446
Sb2 Yb1 Y1 141.588(13) . 16_446
Sb3 Yb1 Y1 54.156(11) 16_556 16_446
Sb4 Yb1 Y1 53.728(6) 17_556 16_446
Sb2 Yb1 Y1 124.034(16) 6_556 16_446
Sb3 Yb1 Y1 53.455(11) 1_445 16_446
Sb1 Yb1 Y1 104.174(12) 26_546 16_446
Y4 Yb1 Y1 91.529(7) 10_454 16_446
Yb4 Yb1 Y1 91.529(7) 10_454 16_446
Y3 Yb1 Y1 158.825(6) 2 16_446
Yb3 Yb1 Y1 158.825(6) 2 16_446
Yb1 Yb1 Y1 0.000(11) 16_446 16_446
Sb2 Yb2 Sb3 165.464(17) 19_566 17_666
Sb2 Yb2 Sb3 89.791(15) 19_566 1_444
Sb3 Yb2 Sb3 98.817(14) 17_666 1_444
Sb2 Yb2 Sb1 91.734(12) 19_566 10_454
Sb3 Yb2 Sb1 100.549(13) 17_666 10_454
Sb3 Yb2 Sb1 85.545(15) 1_444 10_454
Sb2 Yb2 Sb4 91.245(12) 19_566 .
Sb3 Yb2 Sb4 89.053(12) 17_666 .
Sb3 Yb2 Sb4 142.332(13) 1_444 .
Sb1 Yb2 Sb4 56.787(12) 10_454 .
Sb2 Yb2 Mn1 48.317(10) 19_566 1_554
Sb3 Yb2 Mn1 117.700(13) 17_666 1_554
Sb3 Yb2 Mn1 104.101(12) 1_444 1_554
Sb1 Yb2 Mn1 137.897(10) 10_454 1_554
Sb4 Yb2 Mn1 104.501(9) . 1_554
Sb2 Yb2 Sb2 85.559(15) 19_566 28_556
Sb3 Yb2 Sb2 80.104(13) 17_666 28_556
Sb3 Yb2 Sb2 135.916(15) 1_444 28_556
Sb1 Yb2 Sb2 138.325(16) 10_454 28_556
Sb4 Yb2 Sb2 81.665(10) . 28_556
Mn1 Yb2 Sb2 44.305(8) 1_554 28_556
Sb2 Yb2 Y4 114.037(14) 19_566 19_566
Sb3 Yb2 Y4 53.988(11) 17_666 19_566
Sb3 Yb2 Y4 94.003(12) 1_444 19_566
Sb1 Yb2 Y4 154.228(11) 10_454 19_566
Sb4 Yb2 Y4 119.560(10) . 19_566
Mn1 Yb2 Y4 67.162(8) 1_554 19_566
Sb2 Yb2 Y4 49.688(9) 28_556 19_566
Sb2 Yb2 Yb4 114.037(14) 19_566 19_566
Sb3 Yb2 Yb4 53.988(11) 17_666 19_566
Sb3 Yb2 Yb4 94.003(12) 1_444 19_566
Sb1 Yb2 Yb4 154.228(11) 10_454 19_566
Sb4 Yb2 Yb4 119.560(10) . 19_566
Mn1 Yb2 Yb4 67.162(8) 1_554 19_566
Sb2 Yb2 Yb4 49.688(9) 28_556 19_566
Y4 Yb2 Yb4 0.000(10) 19_566 19_566
Sb2 Yb2 Y3 54.475(11) 19_566 20_556
Sb3 Yb2 Y3 139.641(15) 17_666 20_556
Sb3 Yb2 Y3 51.968(11) 1_444 20_556
Sb1 Yb2 Y3 55.769(9) 10_454 20_556
Sb4 Yb2 Y3 99.921(9) . 20_556
Mn1 Yb2 Y3 98.127(9) 1_554 20_556
Sb2 Yb2 Y3 139.944(13) 28_556 20_556
Y4 Yb2 Y3 139.921(11) 19_566 20_556
Yb4 Yb2 Y3 139.921(11) 19_566 20_556
Sb2 Yb2 Yb3 54.475(11) 19_566 20_556
Sb3 Yb2 Yb3 139.641(15) 17_666 20_556
Sb3 Yb2 Yb3 51.968(11) 1_444 20_556
Sb1 Yb2 Yb3 55.769(9) 10_454 20_556
Sb4 Yb2 Yb3 99.921(9) . 20_556
Mn1 Yb2 Yb3 98.127(9) 1_554 20_556
Sb2 Yb2 Yb3 139.944(13) 28_556 20_556
Y4 Yb2 Yb3 139.921(11) 19_566 20_556
Yb4 Yb2 Yb3 139.921(11) 19_566 20_556
Y3 Yb2 Yb3 0.000(13) 20_556 20_556
Sb2 Yb2 Y1 119.005(13) 19_566 32_554
Sb3 Yb2 Y1 51.662(11) 17_666 32_554
Sb3 Yb2 Y1 150.479(14) 1_444 32_554
Sb1 Yb2 Y1 98.986(13) 10_454 32_554
Sb4 Yb2 Y1 50.613(6) . 32_554
Mn1 Yb2 Y1 92.044(9) 1_554 32_554
Sb2 Yb2 Y1 48.842(10) 28_556 32_554
Y4 Yb2 Y1 69.435(9) 19_566 32_554
Yb4 Yb2 Y1 69.435(9) 19_566 32_554
Y3 Yb2 Y1 150.497(11) 20_556 32_554
Yb3 Yb2 Y1 150.497(11) 20_556 32_554
Sb3 Yb3 Sb3 91.41(2) 27_466 32_444
Sb3 Yb3 Sb2 173.744(13) 27_466 5_556
Sb3 Yb3 Sb2 90.747(12) 32_444 5_556
Sb3 Yb3 Sb2 90.747(12) 27_466 2_554
Sb3 Yb3 Sb2 173.744(13) 32_444 2_554
Sb2 Yb3 Sb2 87.72(2) 5_556 2_554
Sb3 Yb3 Sb1 96.840(15) 27_466 25
Sb3 Yb3 Sb1 86.837(10) 32_444 25
Sb2 Yb3 Sb1 89.142(15) 5_556 25
Sb2 Yb3 Sb1 87.076(10) 2_554 25
Sb3 Yb3 Sb1 86.837(10) 27_466 20_656
Sb3 Yb3 Sb1 96.840(15) 32_444 20_656
Sb2 Yb3 Sb1 87.076(11) 5_556 20_656
Sb2 Yb3 Sb1 89.142(15) 2_554 20_656
Sb1 Yb3 Sb1 174.75(2) 25 20_656
Sb3 Yb3 Y4 118.277(14) 27_466 23_665
Sb3 Yb3 Y4 55.918(10) 32_444 23_665
Sb2 Yb3 Y4 58.615(10) 5_556 23_665
Sb2 Yb3 Y4 127.608(14) 2_554 23_665
Sb1 Yb3 Y4 126.707(8) 25 23_665
Sb1 Yb3 Y4 53.697(9) 20_656 23_665
Sb3 Yb3 Yb4 118.277(14) 27_466 23_665
Sb3 Yb3 Yb4 55.918(10) 32_444 23_665
Sb2 Yb3 Yb4 58.615(10) 5_556 23_665
Sb2 Yb3 Yb4 127.608(14) 2_554 23_665
Sb1 Yb3 Yb4 126.707(8) 25 23_665
Sb1 Yb3 Yb4 53.697(9) 20_656 23_665
Y4 Yb3 Yb4 0.000(11) 23_665 23_665
Sb3 Yb3 Y4 55.918(10) 27_466 20_657
Sb3 Yb3 Y4 118.277(14) 32_444 20_657
Sb2 Yb3 Y4 127.608(14) 5_556 20_657
Sb2 Yb3 Y4 58.615(10) 2_554 20_657
Sb1 Yb3 Y4 53.697(9) 25 20_657
Sb1 Yb3 Y4 126.707(8) 20_656 20_657
Y4 Yb3 Y4 172.887(17) 23_665 20_657
Yb4 Yb3 Y4 172.887(17) 23_665 20_657
Sb3 Yb3 Yb4 55.918(10) 27_466 20_657
Sb3 Yb3 Yb4 118.277(14) 32_444 20_657
Sb2 Yb3 Yb4 127.608(14) 5_556 20_657
Sb2 Yb3 Yb4 58.615(10) 2_554 20_657
Sb1 Yb3 Yb4 53.697(9) 25 20_657
Sb1 Yb3 Yb4 126.707(8) 20_656 20_657
Y4 Yb3 Yb4 172.887(17) 23_665 20_657
Yb4 Yb3 Yb4 172.887(17) 23_665 20_657
Y4 Yb3 Yb4 0.000(13) 20_657 20_657
Sb3 Yb3 Yb1 129.318(11) 27_466 2_554
Sb3 Yb3 Yb1 121.536(10) 32_444 2_554
Sb2 Yb3 Yb1 53.611(12) 5_556 2_554
Sb2 Yb3 Yb1 53.059(11) 2_554 2_554
Sb1 Yb3 Yb1 53.290(10) 25 2_554
Sb1 Yb3 Yb1 121.465(15) 20_656 2_554
Y4 Yb3 Yb1 112.204(11) 23_665 2_554
Yb4 Yb3 Yb1 112.204(11) 23_665 2_554
Y4 Yb3 Yb1 74.028(8) 20_657 2_554
Yb4 Yb3 Yb1 74.028(8) 20_657 2_554
Sb3 Yb3 Y1 129.318(11) 27_466 2_554
Sb3 Yb3 Y1 121.536(10) 32_444 2_554
Sb2 Yb3 Y1 53.611(12) 5_556 2_554
Sb2 Yb3 Y1 53.059(11) 2_554 2_554
Sb1 Yb3 Y1 53.290(10) 25 2_554
Sb1 Yb3 Y1 121.465(15) 20_656 2_554
Y4 Yb3 Y1 112.204(11) 23_665 2_554
Yb4 Yb3 Y1 112.204(11) 23_665 2_554
Y4 Yb3 Y1 74.028(8) 20_657 2_554
Yb4 Yb3 Y1 74.028(8) 20_657 2_554
Yb1 Yb3 Y1 0.000(14) 2_554 2_554
Sb2 Yb4 Sb1 167.876(16) 10_454 11_545
Sb2 Yb4 Sb3 89.358(15) 10_454 4_464
Sb1 Yb4 Sb3 88.683(12) 11_545 4_464
Sb2 Yb4 Sb3 88.940(14) 10_454 10_564
Sb1 Yb4 Sb3 98.600(14) 11_545 10_564
Sb3 Yb4 Sb3 150.499(18) 4_464 10_564
Sb2 Yb4 Sb2 83.882(18) 10_454 28_557
Sb1 Yb4 Sb2 87.108(12) 11_545 28_557
Sb3 Yb4 Sb2 122.625(15) 4_464 28_557
Sb3 Yb4 Sb2 86.441(14) 10_564 28_557
Sb2 Yb4 Yb1 55.403(11) 10_454 10_454
Sb1 Yb4 Yb1 136.700(13) 11_545 10_454
Sb3 Yb4 Yb1 99.825(13) 4_464 10_454
Sb3 Yb4 Yb1 55.956(11) 10_564 10_454
Sb2 Yb4 Yb1 120.986(13) 28_557 10_454
Sb2 Yb4 Y1 55.403(11) 10_454 10_454
Sb1 Yb4 Y1 136.700(13) 11_545 10_454
Sb3 Yb4 Y1 99.825(13) 4_464 10_454
Sb3 Yb4 Y1 55.956(11) 10_564 10_454
Sb2 Yb4 Y1 120.986(13) 28_557 10_454
Yb1 Yb4 Y1 0.000(13) 10_454 10_454
Sb2 Yb4 Yb3 121.347(13) 10_454 27_566
Sb1 Yb4 Yb3 58.062(6) 11_545 27_566
Sb3 Yb4 Yb3 145.837(13) 4_464 27_566
Sb3 Yb4 Yb3 53.755(12) 10_564 27_566
Sb2 Yb4 Yb3 54.344(11) 28_557 27_566
Yb1 Yb4 Yb3 109.703(11) 10_454 27_566
Y1 Yb4 Yb3 109.703(11) 10_454 27_566
Sb2 Yb4 Y3 121.347(13) 10_454 27_566
Sb1 Yb4 Y3 58.062(6) 11_545 27_566
Sb3 Yb4 Y3 145.837(13) 4_464 27_566
Sb3 Yb4 Y3 53.755(12) 10_564 27_566
Sb2 Yb4 Y3 54.344(11) 28_557 27_566
Yb1 Yb4 Y3 109.703(11) 10_454 27_566
Y1 Yb4 Y3 109.703(11) 10_454 27_566
Yb3 Yb4 Y3 0.000(14) 27_566 27_566
Sb2 Yb4 Sb3 102.446(14) 10_454 7_446
Sb1 Yb4 Sb3 89.027(12) 11_545 7_446
Sb3 Yb4 Sb3 80.514(14) 4_464 7_446
Sb3 Yb4 Sb3 71.132(16) 10_564 7_446
Sb2 Yb4 Sb3 156.396(15) 28_557 7_446
Yb1 Yb4 Sb3 51.579(10) 10_454 7_446
Y1 Yb4 Sb3 51.579(10) 10_454 7_446
Yb3 Yb4 Sb3 104.438(13) 27_566 7_446
Y3 Yb4 Sb3 104.438(13) 27_566 7_446
Sb2 Yb4 Yb2 64.692(11) 10_454 28_556
Sb1 Yb4 Yb2 104.865(12) 11_545 28_556
Sb3 Yb4 Yb2 53.213(11) 4_464 28_556
Sb3 Yb4 Yb2 147.598(14) 10_564 28_556
Sb2 Yb4 Yb2 72.945(12) 28_557 28_556
Yb1 Yb4 Yb2 114.220(11) 10_454 28_556
Y1 Yb4 Yb2 114.220(11) 10_454 28_556
Yb3 Yb4 Yb2 123.493(12) 27_566 28_556
Y3 Yb4 Yb2 123.493(12) 27_566 28_556
Sb3 Yb4 Yb2 130.418(13) 7_446 28_556
Sb2 Yb4 Y2 64.692(11) 10_454 28_556
Sb1 Yb4 Y2 104.865(12) 11_545 28_556
Sb3 Yb4 Y2 53.213(11) 4_464 28_556
Sb3 Yb4 Y2 147.598(14) 10_564 28_556
Sb2 Yb4 Y2 72.945(12) 28_557 28_556
Yb1 Yb4 Y2 114.220(11) 10_454 28_556
Y1 Yb4 Y2 114.220(11) 10_454 28_556
Yb3 Yb4 Y2 123.493(12) 27_566 28_556
Y3 Yb4 Y2 123.493(12) 27_566 28_556
Sb3 Yb4 Y2 130.418(13) 7_446 28_556
Yb2 Yb4 Y2 0.000(11) 28_556 28_556
Y4 Sb1 Yb4 0.000(16) 5_556 5_556
Y4 Sb1 Y4 79.541(19) 5_556 12_453
Yb4 Sb1 Y4 79.541(19) 5_556 12_453
Y4 Sb1 Yb4 79.541(19) 5_556 12_453
Yb4 Sb1 Yb4 79.541(19) 5_556 12_453
Y4 Sb1 Yb4 0.000(16) 12_453 12_453
Y4 Sb1 Sb4 140.230(9) 5_556 .
Yb4 Sb1 Sb4 140.230(9) 5_556 .
Y4 Sb1 Sb4 140.230(9) 12_453 .
Yb4 Sb1 Sb4 140.230(9) 12_453 .
Y4 Sb1 Y1 88.832(9) 5_556 32_554
Yb4 Sb1 Y1 88.832(9) 5_556 32_554
Y4 Sb1 Y1 142.715(12) 12_453 32_554
Yb4 Sb1 Y1 142.715(12) 12_453 32_554
Sb4 Sb1 Y1 59.714(12) . 32_554
Y4 Sb1 Yb1 88.832(9) 5_556 32_554
Yb4 Sb1 Yb1 88.832(9) 5_556 32_554
Y4 Sb1 Yb1 142.715(12) 12_453 32_554
Yb4 Sb1 Yb1 142.715(12) 12_453 32_554
Sb4 Sb1 Yb1 59.714(12) . 32_554
Y1 Sb1 Yb1 0.000(12) 32_554 32_554
Y4 Sb1 Yb1 142.715(12) 5_556 26_556
Yb4 Sb1 Yb1 142.715(12) 5_556 26_556
Y4 Sb1 Yb1 88.832(9) 12_453 26_556
Yb4 Sb1 Yb1 88.832(9) 12_453 26_556
Sb4 Sb1 Yb1 59.714(12) . 26_556
Y1 Sb1 Yb1 119.43(2) 32_554 26_556
Yb1 Sb1 Yb1 119.43(2) 32_554 26_556
Y4 Sb1 Y1 142.715(12) 5_556 26_556
Yb4 Sb1 Y1 142.715(12) 5_556 26_556
Y4 Sb1 Y1 88.832(9) 12_453 26_556
Yb4 Sb1 Y1 88.832(9) 12_453 26_556
Sb4 Sb1 Y1 59.714(12) . 26_556
Y1 Sb1 Y1 119.43(2) 32_554 26_556
Yb1 Sb1 Y1 119.43(2) 32_554 26_556
Yb1 Sb1 Y1 0.000(4) 26_556 26_556
Y4 Sb1 Yb2 138.077(13) 5_556 10_454
Yb4 Sb1 Yb2 138.077(13) 5_556 10_454
Y4 Sb1 Yb2 86.224(9) 12_453 10_454
Yb4 Sb1 Yb2 86.224(9) 12_453 10_454
Sb4 Sb1 Yb2 63.821(12) . 10_454
Y1 Sb1 Yb2 79.102(12) 32_554 10_454
Yb1 Sb1 Yb2 79.102(12) 32_554 10_454
Yb1 Sb1 Yb2 75.171(12) 26_556 10_454
Y1 Sb1 Yb2 75.171(12) 26_556 10_454
Y4 Sb1 Y2 138.077(13) 5_556 10_454
Yb4 Sb1 Y2 138.077(13) 5_556 10_454
Y4 Sb1 Y2 86.224(9) 12_453 10_454
Yb4 Sb1 Y2 86.224(9) 12_453 10_454
Sb4 Sb1 Y2 63.821(12) . 10_454
Y1 Sb1 Y2 79.102(12) 32_554 10_454
Yb1 Sb1 Y2 79.102(12) 32_554 10_454
Yb1 Sb1 Y2 75.171(12) 26_556 10_454
Y1 Sb1 Y2 75.171(12) 26_556 10_454
Yb2 Sb1 Y2 0.000(16) 10_454 10_454
Y4 Sb1 Yb2 86.224(9) 5_556 8
Yb4 Sb1 Yb2 86.224(9) 5_556 8
Y4 Sb1 Yb2 138.077(13) 12_453 8
Yb4 Sb1 Yb2 138.077(13) 12_453 8
Sb4 Sb1 Yb2 63.821(12) . 8
Y1 Sb1 Yb2 75.171(12) 32_554 8
Yb1 Sb1 Yb2 75.171(12) 32_554 8
Yb1 Sb1 Yb2 79.102(12) 26_556 8
Y1 Sb1 Yb2 79.102(12) 26_556 8
Yb2 Sb1 Yb2 127.64(2) 10_454 8
Y2 Sb1 Yb2 127.64(2) 10_454 8
Mn1 Sb2 Y2 73.178(13) . 28_556
Mn1 Sb2 Yb2 73.178(13) . 28_556
Y2 Sb2 Yb2 0.000(11) 28_556 28_556
Mn1 Sb2 Yb1 138.374(19) . .
Y2 Sb2 Yb1 144.969(18) 28_556 .
Yb2 Sb2 Yb1 144.969(18) 28_556 .
Mn1 Sb2 Y4 86.025(14) . 10_454
Y2 Sb2 Y4 141.134(18) 28_556 10_454
Yb2 Sb2 Y4 141.134(18) 28_556 10_454
Yb1 Sb2 Y4 69.062(13) . 10_454
Mn1 Sb2 Yb4 86.025(14) . 10_454
Y2 Sb2 Yb4 141.134(18) 28_556 10_454
Yb2 Sb2 Yb4 141.134(18) 28_556 10_454
Yb1 Sb2 Yb4 69.062(13) . 10_454
Y4 Sb2 Yb4 0.000(12) 10_454 10_454
Mn1 Sb2 Y1 130.030(18) . 6_556
Y2 Sb2 Y1 81.594(14) 28_556 6_556
Yb2 Sb2 Y1 81.594(14) 28_556 6_556
Yb1 Sb2 Y1 83.257(15) . 6_556
Y4 Sb2 Y1 87.770(15) 10_454 6_556
Yb4 Sb2 Y1 87.770(15) 10_454 6_556
Mn1 Sb2 Yb1 130.030(18) . 6_556
Y2 Sb2 Yb1 81.594(14) 28_556 6_556
Yb2 Sb2 Yb1 81.594(14) 28_556 6_556
Yb1 Sb2 Yb1 83.257(15) . 6_556
Y4 Sb2 Yb1 87.770(15) 10_454 6_556
Yb4 Sb2 Yb1 87.770(15) 10_454 6_556
Y1 Sb2 Yb1 0.000(16) 6_556 6_556
Mn1 Sb2 Yb3 135.388(18) . 2
Y2 Sb2 Yb3 73.185(12) 28_556 2
Yb2 Sb2 Yb3 73.185(12) 28_556 2
Yb1 Sb2 Yb3 72.110(12) . 2
Y4 Sb2 Yb3 137.796(17) 10_454 2
Yb4 Sb2 Yb3 137.796(17) 10_454 2
Y1 Sb2 Yb3 71.734(12) 6_556 2
Yb1 Sb2 Yb3 71.734(12) 6_556 2
Mn1 Sb2 Y3 135.388(18) . 2
Y2 Sb2 Y3 73.185(12) 28_556 2
Yb2 Sb2 Y3 73.185(12) 28_556 2
Yb1 Sb2 Y3 72.110(12) . 2
Y4 Sb2 Y3 137.796(17) 10_454 2
Yb4 Sb2 Y3 137.796(17) 10_454 2
Y1 Sb2 Y3 71.734(12) 6_556 2
Yb1 Sb2 Y3 71.734(12) 6_556 2
Yb3 Sb2 Y3 0.0 2 2
Mn1 Sb2 Y4 81.634(13) . 19_567
Y2 Sb2 Y4 84.995(14) 28_556 19_567
Yb2 Sb2 Y4 84.995(14) 28_556 19_567
Yb1 Sb2 Y4 85.913(14) . 19_567
Y4 Sb2 Y4 124.724(15) 10_454 19_567
Yb4 Sb2 Y4 124.724(15) 10_454 19_567
Y1 Sb2 Y4 138.735(17) 6_556 19_567
Yb1 Sb2 Y4 138.735(17) 6_556 19_567
Yb3 Sb2 Y4 67.040(12) 2 19_567
Y3 Sb2 Y4 67.040(12) 2 19_567
Y3 Sb3 Yb3 0.0 20_667 20_667
Y3 Sb3 Y2 139.753(17) 20_667 17_666
Yb3 Sb3 Y2 139.753(17) 20_667 17_666
Y3 Sb3 Yb2 139.753(17) 20_667 17_666
Yb3 Sb3 Yb2 139.753(17) 20_667 17_666
Y2 Sb3 Yb2 0.000(15) 17_666 17_666
Y3 Sb3 Yb1 125.442(17) 20_667 16_556
Yb3 Sb3 Yb1 125.442(17) 20_667 16_556
Y2 Sb3 Yb1 76.931(14) 17_666 16_556
Yb2 Sb3 Yb1 76.931(14) 17_666 16_556
Y3 Sb3 Y1 125.442(17) 20_667 16_556
Yb3 Sb3 Y1 125.442(17) 20_667 16_556
Y2 Sb3 Y1 76.931(14) 17_666 16_556
Yb2 Sb3 Y1 76.931(14) 17_666 16_556
Yb1 Sb3 Y1 0.000(11) 16_556 16_556
Y3 Sb3 Y4 75.332(12) 20_667 3_655
Yb3 Sb3 Y4 75.332(12) 20_667 3_655
Y2 Sb3 Y4 72.802(13) 17_666 3_655
Yb2 Sb3 Y4 72.802(13) 17_666 3_655
Yb1 Sb3 Y4 87.298(15) 16_556 3_655
Y1 Sb3 Y4 87.298(15) 16_556 3_655
Y3 Sb3 Yb4 75.332(12) 20_667 3_655
Yb3 Sb3 Yb4 75.332(12) 20_667 3_655
Y2 Sb3 Yb4 72.802(13) 17_666 3_655
Yb2 Sb3 Yb4 72.802(13) 17_666 3_655
Yb1 Sb3 Yb4 87.298(15) 16_556 3_655
Y1 Sb3 Yb4 87.298(15) 16_556 3_655
Y4 Sb3 Yb4 0.000(16) 3_655 3_655
Y3 Sb3 Y1 138.083(18) 20_667 1_665
Yb3 Sb3 Y1 138.083(18) 20_667 1_665
Y2 Sb3 Y1 76.834(14) 17_666 1_665
Yb2 Sb3 Y1 76.834(14) 17_666 1_665
Yb1 Sb3 Y1 72.389(14) 16_556 1_665
Y1 Sb3 Y1 72.389(14) 16_556 1_665
Y4 Sb3 Y1 146.582(18) 3_655 1_665
Yb4 Sb3 Y1 146.582(18) 3_655 1_665
Y3 Sb3 Yb1 138.083(18) 20_667 1_665
Yb3 Sb3 Yb1 138.083(18) 20_667 1_665
Y2 Sb3 Yb1 76.834(14) 17_666 1_665
Yb2 Sb3 Yb1 76.834(14) 17_666 1_665
Yb1 Sb3 Yb1 72.389(14) 16_556 1_665
Y1 Sb3 Yb1 72.389(14) 16_556 1_665
Y4 Sb3 Yb1 146.582(18) 3_655 1_665
Yb4 Sb3 Yb1 146.582(18) 3_655 1_665
Y1 Sb3 Yb1 0.000(13) 1_665 1_665
Y3 Sb3 Y4 70.326(12) 20_667 10_564
Yb3 Sb3 Y4 70.326(12) 20_667 10_564
Y2 Sb3 Y4 138.256(18) 17_666 10_564
Yb2 Sb3 Y4 138.256(18) 17_666 10_564
Yb1 Sb3 Y4 110.936(17) 16_556 10_564
Y1 Sb3 Y4 110.936(17) 16_556 10_564
Y4 Sb3 Y4 145.599(18) 3_655 10_564
Yb4 Sb3 Y4 145.599(18) 3_655 10_564
Y1 Sb3 Y4 67.770(13) 1_665 10_564
Yb1 Sb3 Y4 67.770(13) 1_665 10_564
Y3 Sb3 Yb4 70.326(12) 20_667 10_564
Yb3 Sb3 Yb4 70.326(12) 20_667 10_564
Y2 Sb3 Yb4 138.256(18) 17_666 10_564
Yb2 Sb3 Yb4 138.256(18) 17_666 10_564
Yb1 Sb3 Yb4 110.936(17) 16_556 10_564
Y1 Sb3 Yb4 110.936(17) 16_556 10_564
Y4 Sb3 Yb4 145.599(18) 3_655 10_564
Yb4 Sb3 Yb4 145.599(18) 3_655 10_564
Y1 Sb3 Yb4 67.770(13) 1_665 10_564
Yb1 Sb3 Yb4 67.770(13) 1_665 10_564
Y4 Sb3 Yb4 0.000(13) 10_564 10_564
Y1 Sb4 Y1 72.545(12) 23_565 26_556
Y1 Sb4 Yb1 0.000(12) 23_565 23_565
Y1 Sb4 Yb1 72.545(12) 26_556 23_565
Y1 Sb4 Yb1 72.545(12) 23_565 26_556
Y1 Sb4 Yb1 0.000(16) 26_556 26_556
Yb1 Sb4 Yb1 72.545(12) 23_565 26_556
Y1 Sb4 Y1 142.129(12) 23_565 32_554
Y1 Sb4 Y1 120.702(12) 26_556 32_554
Yb1 Sb4 Y1 142.129(12) 23_565 32_554
Yb1 Sb4 Y1 120.702(12) 26_556 32_554
Y1 Sb4 Yb1 120.702(12) 23_565 17_556
Y1 Sb4 Yb1 142.129(12) 26_556 17_556
Yb1 Sb4 Yb1 120.702(12) 23_565 17_556
Yb1 Sb4 Yb1 142.129(12) 26_556 17_556
Y1 Sb4 Yb1 72.545(11) 32_554 17_556
Y1 Sb4 Y1 120.702(12) 23_565 17_556
Y1 Sb4 Y1 142.129(12) 26_556 17_556
Yb1 Sb4 Y1 120.702(12) 23_565 17_556
Yb1 Sb4 Y1 142.129(12) 26_556 17_556
Y1 Sb4 Y1 72.545(11) 32_554 17_556
Yb1 Sb4 Y1 0.000(12) 17_556 17_556
Y1 Sb4 Yb1 142.129(12) 23_565 32_554
Y1 Sb4 Yb1 120.702(12) 26_556 32_554
Yb1 Sb4 Yb1 142.129(12) 23_565 32_554
Yb1 Sb4 Yb1 120.702(12) 26_556 32_554
Y1 Sb4 Yb1 0.000(16) 32_554 32_554
Yb1 Sb4 Yb1 72.545(11) 17_556 32_554
Y1 Sb4 Yb1 72.545(11) 17_556 32_554
Y1 Sb4 Sb1 119.649(6) 23_565 .
Y1 Sb4 Sb1 60.351(6) 26_556 .
Yb1 Sb4 Sb1 119.649(6) 23_565 .
Yb1 Sb4 Sb1 60.351(6) 26_556 .
Y1 Sb4 Sb1 60.351(6) 32_554 .
Yb1 Sb4 Sb1 119.649(6) 17_556 .
Y1 Sb4 Sb1 119.649(6) 17_556 .
Yb1 Sb4 Sb1 60.351(6) 32_554 .
Y1 Sb4 Sb1 60.351(6) 23_565 10_454
Y1 Sb4 Sb1 119.649(6) 26_556 10_454
Yb1 Sb4 Sb1 60.351(6) 23_565 10_454
Yb1 Sb4 Sb1 119.649(6) 26_556 10_454
Y1 Sb4 Sb1 119.649(6) 32_554 10_454
Yb1 Sb4 Sb1 60.351(6) 17_556 10_454
Y1 Sb4 Sb1 60.351(6) 17_556 10_454
Yb1 Sb4 Sb1 119.649(6) 32_554 10_454
Sb1 Sb4 Sb1 180.0 . 10_454
Y1 Sb4 Y2 142.453(8) 23_565 8
Y1 Sb4 Y2 77.315(8) 26_556 8
Yb1 Sb4 Y2 142.453(8) 23_565 8
Yb1 Sb4 Y2 77.315(8) 26_556 8
Y1 Sb4 Y2 73.492(8) 32_554 8
Yb1 Sb4 Y2 73.196(8) 17_556 8
Y1 Sb4 Y2 73.196(8) 17_556 8
Yb1 Sb4 Y2 73.492(8) 32_554 8
Sb1 Sb4 Y2 59.392(5) . 8
Sb1 Sb4 Y2 120.608(5) 10_454 8
Y1 Sb4 Yb2 142.453(8) 23_565 8
Y1 Sb4 Yb2 77.315(8) 26_556 8
Yb1 Sb4 Yb2 142.453(8) 23_565 8
Yb1 Sb4 Yb2 77.315(8) 26_556 8
Y1 Sb4 Yb2 73.492(8) 32_554 8
Yb1 Sb4 Yb2 73.196(8) 17_556 8
Y1 Sb4 Yb2 73.196(8) 17_556 8
Yb1 Sb4 Yb2 73.492(8) 32_554 8
Sb1 Sb4 Yb2 59.392(5) . 8
Sb1 Sb4 Yb2 120.608(5) 10_454 8
Y2 Sb4 Yb2 0.000(12) 8 8
Sb2 Mn1 Sb2 105.667(10) 28_557 10_454
Sb2 Mn1 Sb2 117.38(2) 28_557 19_567
Sb2 Mn1 Sb2 105.667(9) 10_454 19_567
Sb2 Mn1 Sb2 105.668(9) 28_557 .
Sb2 Mn1 Sb2 117.38(2) 10_454 .
Sb2 Mn1 Sb2 105.666(9) 19_567 .
Sb2 Mn1 Yb2 58.503(11) 28_557 10_455
Sb2 Mn1 Yb2 84.859(12) 10_454 10_455
Sb2 Mn1 Yb2 72.159(12) 19_567 10_455
Sb2 Mn1 Yb2 156.701(11) . 10_455
Sb2 Mn1 Y2 58.503(11) 28_557 10_455
Sb2 Mn1 Y2 84.859(12) 10_454 10_455
Sb2 Mn1 Y2 72.159(12) 19_567 10_455
Sb2 Mn1 Y2 156.701(11) . 10_455
Yb2 Mn1 Y2 0.000(6) 10_455 10_455
Sb2 Mn1 Yb2 156.700(11) 28_557 19_566
Sb2 Mn1 Yb2 58.503(11) 10_454 19_566
Sb2 Mn1 Yb2 84.859(12) 19_567 19_566
Sb2 Mn1 Yb2 72.158(12) . 19_566
Yb2 Mn1 Yb2 129.493(7) 10_455 19_566
Y2 Mn1 Yb2 129.493(7) 10_455 19_566
Sb2 Mn1 Y2 156.700(11) 28_557 19_566
Sb2 Mn1 Y2 58.503(11) 10_454 19_566
Sb2 Mn1 Y2 84.859(12) 19_567 19_566
Sb2 Mn1 Y2 72.158(12) . 19_566
Yb2 Mn1 Y2 129.493(7) 10_455 19_566
Y2 Mn1 Y2 129.493(7) 10_455 19_566
Yb2 Mn1 Y2 0.000(13) 19_566 19_566
Sb2 Mn1 Yb2 84.859(12) 28_557 28_556
Sb2 Mn1 Yb2 72.159(12) 10_454 28_556
Sb2 Mn1 Yb2 156.700(11) 19_567 28_556
Sb2 Mn1 Yb2 58.504(11) . 28_556
Yb2 Mn1 Yb2 129.493(7) 10_455 28_556
Y2 Mn1 Yb2 129.493(7) 10_455 28_556
Yb2 Mn1 Yb2 74.218(11) 19_566 28_556
Y2 Mn1 Yb2 74.218(11) 19_566 28_556
Sb2 Mn1 Y2 84.859(12) 28_557 28_556
Sb2 Mn1 Y2 72.159(12) 10_454 28_556
Sb2 Mn1 Y2 156.700(11) 19_567 28_556
Sb2 Mn1 Y2 58.504(11) . 28_556
Yb2 Mn1 Y2 129.493(7) 10_455 28_556
Y2 Mn1 Y2 129.493(7) 10_455 28_556
Yb2 Mn1 Y2 74.218(11) 19_566 28_556
Y2 Mn1 Y2 74.218(11) 19_566 28_556
Yb2 Mn1 Y2 0.000(12) 28_556 28_556
Sb2 Mn1 Y2 72.159(12) 28_557 1_556
Sb2 Mn1 Y2 156.700(11) 10_454 1_556
Sb2 Mn1 Y2 58.503(11) 19_567 1_556
Sb2 Mn1 Y2 84.859(12) . 1_556
Yb2 Mn1 Y2 74.218(11) 10_455 1_556
Y2 Mn1 Y2 74.218(11) 10_455 1_556
Yb2 Mn1 Y2 129.493(7) 19_566 1_556
Y2 Mn1 Y2 129.493(7) 19_566 1_556
Yb2 Mn1 Y2 129.493(7) 28_556 1_556
Y2 Mn1 Y2 129.493(7) 28_556 1_556
Sb2 Mn1 Yb2 72.159(12) 28_557 1_556
Sb2 Mn1 Yb2 156.700(11) 10_454 1_556
Sb2 Mn1 Yb2 58.503(11) 19_567 1_556
Sb2 Mn1 Yb2 84.859(12) . 1_556
Yb2 Mn1 Yb2 74.218(11) 10_455 1_556
Y2 Mn1 Yb2 74.218(11) 10_455 1_556
Yb2 Mn1 Yb2 129.493(7) 19_566 1_556
Y2 Mn1 Yb2 129.493(7) 19_566 1_556
Yb2 Mn1 Yb2 129.493(7) 28_556 1_556
Y2 Mn1 Yb2 129.493(7) 28_556 1_556
Y2 Mn1 Yb2 0.000(13) 1_556 1_556

loop_
_geom_bond_atom_site_label_1
_geom_bond_atom_site_label_2
_geom_bond_distance
_geom_bond_site_symmetry_2
Yb1 Sb2 3.1507(6) .
Yb1 Sb3 3.1714(6) 16_556
Yb1 Sb4 3.1797(3) 17_556
Yb1 Sb2 3.1802(6) 6_556
Yb1 Sb3 3.1999(6) 1_445
Yb1 Sb1 3.2002(5) 26_546
Yb1 Y4 3.5748(5) 10_454
Yb1 Yb4 3.5748(5) 10_454
Yb1 Y3 3.7514(5) 2
Yb1 Yb3 3.7514(5) 2
Yb1 Yb1 3.7624(6) 16_446
Yb1 Y1 3.7624(6) 16_446
Yb2 Sb2 3.1343(6) 19_566
Yb2 Sb3 3.1602(6) 17_666
Yb2 Sb3 3.2678(6) 1_444
Yb2 Sb1 3.2785(4) 10_454
Yb2 Sb4 3.4185(3) .
Yb2 Mn1 3.5185(3) 1_554
Yb2 Sb2 3.7413(6) 28_556
Yb2 Y4 3.7695(5) 19_566
Yb2 Yb4 3.7695(5) 19_566
Yb2 Y3 3.7900(4) 20_556
Yb2 Yb3 3.7900(4) 20_556
Yb2 Y1 3.9385(5) 32_554
Yb3 Sb3 3.1275(6) 27_466
Yb3 Sb3 3.1275(6) 32_444
Yb3 Sb2 3.2223(6) 5_556
Yb3 Sb2 3.2223(6) 2_554
Yb3 Sb1 3.3366(3) 25
Yb3 Sb1 3.3366(3) 20_656
Yb3 Y4 3.6516(3) 23_665
Yb3 Yb4 3.6516(3) 23_665
Yb3 Y4 3.6516(3) 20_657
Yb3 Yb4 3.6516(3) 20_657
Yb3 Yb1 3.7514(5) 2_554
Yb3 Y1 3.7514(5) 2_554
Yb4 Sb2 3.1557(6) 10_454
Yb4 Sb1 3.1687(6) 11_545
Yb4 Sb3 3.1918(6) 4_464
Yb4 Sb3 3.2119(6) 10_564
Yb4 Sb2 3.3855(6) 28_557
Yb4 Yb1 3.5747(5) 10_454
Yb4 Y1 3.5747(5) 10_454
Yb4 Yb3 3.6516(3) 27_566
Yb4 Y3 3.6516(3) 27_566
Yb4 Sb3 3.7093(6) 7_446
Yb4 Yb2 3.7695(5) 28_556
Yb4 Y2 3.7695(5) 28_556
Sb1 Y4 3.1686(6) 5_556
Sb1 Yb4 3.1686(6) 5_556
Sb1 Y4 3.1686(6) 12_453
Sb1 Yb4 3.1686(6) 12_453
Sb1 Sb4 3.1869(7) .
Sb1 Y1 3.2002(5) 32_554
Sb1 Yb1 3.2002(5) 32_554
Sb1 Yb1 3.2002(5) 26_556
Sb1 Y1 3.2002(5) 26_556
Sb1 Yb2 3.2785(4) 10_454
Sb1 Y2 3.2785(4) 10_454
Sb1 Yb2 3.2785(4) 8
Sb2 Mn1 2.7453(5) .
Sb2 Y2 3.1343(6) 28_556
Sb2 Yb2 3.1343(6) 28_556
Sb2 Y4 3.1557(6) 10_454
Sb2 Yb4 3.1557(6) 10_454
Sb2 Y1 3.1801(6) 6_556
Sb2 Yb1 3.1801(6) 6_556
Sb2 Yb3 3.2223(6) 2
Sb2 Y3 3.2223(6) 2
Sb2 Y4 3.3855(6) 19_567
Sb3 Y3 3.1276(6) 20_667
Sb3 Yb3 3.1276(6) 20_667
Sb3 Y2 3.1602(6) 17_666
Sb3 Yb2 3.1602(6) 17_666
Sb3 Yb1 3.1714(6) 16_556
Sb3 Y1 3.1714(6) 16_556
Sb3 Y4 3.1918(6) 3_655
Sb3 Yb4 3.1918(6) 3_655
Sb3 Y1 3.1999(6) 1_665
Sb3 Yb1 3.1999(6) 1_665
Sb3 Y4 3.2119(6) 10_564
Sb3 Yb4 3.2119(6) 10_564
Sb4 Y1 3.1798(3) 23_565
Sb4 Y1 3.1798(3) 26_556
Sb4 Yb1 3.1798(3) 23_565
Sb4 Yb1 3.1798(3) 26_556
Sb4 Y1 3.1798(3) 32_554
Sb4 Yb1 3.1798(3) 17_556
Sb4 Y1 3.1798(3) 17_556
Sb4 Yb1 3.1798(3) 32_554
Sb4 Sb1 3.1870(7) 10_454
Sb4 Y2 3.4184(3) 8
Sb4 Yb2 3.4184(3) 8
Mn1 Sb2 2.7453(5) 28_557
Mn1 Sb2 2.7453(5) 10_454
Mn1 Sb2 2.7453(5) 19_567
Mn1 Yb2 3.5185(3) 10_455
Mn1 Y2 3.5185(3) 10_455
Mn1 Yb2 3.5185(3) 19_566
Mn1 Y2 3.5185(3) 19_566
Mn1 Yb2 3.5185(3) 28_556
Mn1 Y2 3.5185(3) 28_556
Mn1 Y2 3.5185(3) 1_556
Mn1 Yb2 3.5185(3) 1_556
